data_4062290
loop_
_publ_author_name
'Ionkin, Alex S.'
'Marshall, William J.'

_publ_section_title
;
 Synthesis and Unusual Thermal Behavior of (Lithium phosphino/amino)
 Difluorosilanes
;
_journal_issue 20
_journal_name_full Organometallics
_journal_page_first 4136
_journal_page_last 4144
_journal_paper_doi 10.1021/om0304412
_journal_volume 22
_journal_year 2003
_chemical_formula_sum 'C18 H29 P Si'
_chemical_formula_weight 304.47
_space_group_IT_number 2
_symmetry_cell_setting triclinic
_symmetry_space_group_name_Hall '-P 1'
_symmetry_space_group_name_H-M 'P -1'
_cell_angle_alpha 75.059(3)
_cell_angle_beta 78.959(3)
_cell_angle_gamma 65.244(2)
_cell_formula_units_Z 2
_cell_length_a 9.2635(10)
_cell_length_b 9.8504(11)
_cell_length_c 11.6103(13)
_cell_measurement_temperature 173(2)
_cell_volume 925.32(18)
_diffrn_ambient_temperature 173(2)
_exptl_crystal_density_diffrn 1.093
_cod_depositor_comments
;
The following automatic conversions were performed:
'_symmetry_cell_setting' value 'Triclinic' changed to 'triclinic'
according to '/home/saulius/struct/CIF-dictionaries/cif_core.dic'
dictionary named 'cif_core.dic' version 2.4.1 from 2010-06-29.

Automatic conversion script
Id: cif_fix_enum 1527 2010-12-29 10:47:43Z saulius 
;
_cod_database_code 4062290

loop_
_symmetry_equiv_pos_as_xyz
'x, y, z'
'-x, -y, -z'

loop_
_atom_site_label
_atom_site_type_symbol
_atom_site_fract_x
_atom_site_fract_y
_atom_site_fract_z
_atom_site_U_iso_or_equiv
_atom_site_adp_type
_atom_site_occupancy
_atom_site_symmetry_multiplicity
_atom_site_calc_flag
_atom_site_refinement_flags
_atom_site_disorder_assembly
_atom_site_disorder_group
C1 C -0.0658(5) 0.7133(4) 0.1718(3) 0.0288(9) Uani 1 1 d . . .
C2 C 0.0523(5) 0.5638(4) 0.1782(3) 0.0304(9) Uani 1 1 d . . .
C3 C 0.0304(5) 0.4427(4) 0.2628(3) 0.0359(10) Uani 1 1 d . . .
H3A H 0.1111 0.3430 0.2657 0.043 Uiso 1 1 calc R . .
C4 C -0.1054(6) 0.4634(5) 0.3425(3) 0.0372(11) Uani 1 1 d . . .
C5 C -0.2220(5) 0.6090(4) 0.3334(3) 0.0357(10) Uani 1 1 d . . .
H5A H -0.3173 0.6240 0.3858 0.043 Uiso 1 1 calc R . .
C6 C -0.2081(5) 0.7357(4) 0.2514(3) 0.0297(9) Uani 1 1 d . . .
C7 C 0.2093(5) 0.5311(5) 0.0953(4) 0.0374(11) Uani 1 1 d . . .
C11 C -0.1292(6) 0.3305(5) 0.4361(3) 0.0475(12) Uani 1 1 d . . .
C12 C -0.1949(9) 0.3738(6) 0.5543(4) 0.119(3) Uani 1 1 d . . .
H12A H -0.3052 0.4487 0.5497 0.178 Uiso 1 1 calc R . .
H12B H -0.1300 0.4182 0.5768 0.178 Uiso 1 1 calc R . .
H12C H -0.1930 0.2829 0.6147 0.178 Uiso 1 1 calc R . .
C13 C -0.2374(8) 0.2813(6) 0.3913(4) 0.091(2) Uani 1 1 d . . .
H13A H -0.3420 0.3657 0.3823 0.136 Uiso 1 1 calc R . .
H13B H -0.2499 0.1937 0.4487 0.136 Uiso 1 1 calc R . .
H13C H -0.1909 0.2524 0.3136 0.136 Uiso 1 1 calc R . .
C14 C 0.0307(9) 0.1903(7) 0.4534(6) 0.134(3) Uani 1 1 d . . .
H14A H 0.0128 0.1089 0.5158 0.201 Uiso 1 1 calc R . .
H14B H 0.1079 0.2194 0.4773 0.201 Uiso 1 1 calc R . .
H14C H 0.0724 0.1539 0.3780 0.201 Uiso 1 1 calc R . .
C15 C -0.3460(5) 0.8915(5) 0.2450(3) 0.0385(11) Uani 1 1 d . . .
P1 P 0.1257(3) 0.9796(3) 0.1011(2) 0.0331(6) Uani 0.676(4) 1 d P . 1
Si1 Si 0.0148(3) 0.8383(2) 0.04845(15) 0.0363(7) Uani 0.676(4) 1 d P . 1
C8 C 0.1741(7) 0.6698(7) -0.0188(4) 0.0283(14) Uani 0.676(4) 1 d P . 1
H8A H 0.1325 0.6488 -0.0819 0.034 Uiso 0.676(4) 1 calc PR . 1
H8B H 0.2715 0.6897 -0.0529 0.034 Uiso 0.676(4) 1 calc PR . 1
C9 C 0.3389(8) 0.5228(8) 0.1570(5) 0.0341(16) Uani 0.676(4) 1 d P . 1
H9A H 0.3055 0.6166 0.1873 0.051 Uiso 0.676(4) 1 calc PR . 1
H9B H 0.4347 0.5111 0.1007 0.051 Uiso 0.676(4) 1 calc PR . 1
H9C H 0.3625 0.4351 0.2241 0.051 Uiso 0.676(4) 1 calc PR . 1
C10 C 0.2594(13) 0.3833(8) 0.0458(8) 0.046(2) Uani 0.676(4) 1 d P . 1
H10A H 0.1706 0.3892 0.0077 0.069 Uiso 0.676(4) 1 calc PR . 1
H10B H 0.2865 0.2944 0.1118 0.069 Uiso 0.676(4) 1 calc PR . 1
H10C H 0.3524 0.3733 -0.0133 0.069 Uiso 0.676(4) 1 calc PR . 1
C16 C -0.4604(9) 0.8984(9) 0.3639(6) 0.075(3) Uani 0.676(4) 1 d P . 1
H16A H -0.3970 0.8585 0.4327 0.112 Uiso 0.676(4) 1 calc PR . 1
H16B H -0.5220 0.8367 0.3685 0.112 Uiso 0.676(4) 1 calc PR . 1
H16C H -0.5336 1.0044 0.3649 0.112 Uiso 0.676(4) 1 calc PR . 1
C17 C -0.4395(9) 0.9165(8) 0.1453(6) 0.0510(19) Uani 0.676(4) 1 d P . 1
H17A H -0.4878 0.8409 0.1633 0.077 Uiso 0.676(4) 1 calc PR . 1
H17B H -0.3686 0.9058 0.0708 0.077 Uiso 0.676(4) 1 calc PR . 1
H17C H -0.5238 1.0193 0.1359 0.077 Uiso 0.676(4) 1 calc PR . 1
C18 C -0.2860(8) 1.0166(7) 0.2292(6) 0.0474(19) Uani 0.676(4) 1 d P . 1
H18A H -0.2220 0.9948 0.2949 0.071 Uiso 0.676(4) 1 calc PR . 1
H18B H -0.3770 1.1145 0.2297 0.071 Uiso 0.676(4) 1 calc PR . 1
H18C H -0.2199 1.0218 0.1527 0.071 Uiso 0.676(4) 1 calc PR . 1
P1' P 0.0353(10) 1.0416(8) 0.1247(5) 0.065(2) Uani 0.324(4) 1 d P . 2
Si1' Si -0.0895(5) 0.9135(4) 0.0870(3) 0.0363(13) Uani 0.324(4) 1 d P . 2
C8' C 0.277(3) 0.649(3) 0.100(2) 0.141(12) Uani 0.324(4) 1 d P . 2
H8'A H 0.2219 0.7457 0.0469 0.211 Uiso 0.324(4) 1 calc PR . 2
H8'B H 0.3918 0.6103 0.0727 0.211 Uiso 0.324(4) 1 calc PR . 2
H8'C H 0.2619 0.6641 0.1818 0.211 Uiso 0.324(4) 1 calc PR . 2
C9' C 0.345(3) 0.385(3) 0.175(2) 0.182(15) Uani 0.324(4) 1 d P . 2
H9'A H 0.3533 0.2896 0.1587 0.273 Uiso 0.324(4) 1 calc PR . 2
H9'B H 0.3126 0.3861 0.2609 0.273 Uiso 0.324(4) 1 calc PR . 2
H9'C H 0.4484 0.3944 0.1542 0.273 Uiso 0.324(4) 1 calc PR . 2
C10' C 0.207(4) 0.498(5) -0.002(2) 0.21(2) Uani 0.324(4) 1 d P . 2
H10D H 0.3131 0.4743 -0.0469 0.313 Uiso 0.324(4) 1 calc PR . 2
H10E H 0.1279 0.5839 -0.0498 0.313 Uiso 0.324(4) 1 calc PR . 2
H10F H 0.1796 0.4082 0.0146 0.313 Uiso 0.324(4) 1 calc PR . 2
C16' C -0.353(2) 0.978(2) 0.3338(15) 0.078(5) Uani 0.324(4) 1 d P . 2
H16D H -0.3643 0.9191 0.4147 0.117 Uiso 0.324(4) 1 calc PR . 2
H16E H -0.4441 1.0759 0.3231 0.117 Uiso 0.324(4) 1 calc PR . 2
H16F H -0.2540 0.9955 0.3228 0.117 Uiso 0.324(4) 1 calc PR . 2
C17' C -0.5200(18) 0.9023(19) 0.2393(17) 0.074(6) Uani 0.324(4) 1 d P . 2
H17D H -0.5810 0.9129 0.3176 0.111 Uiso 0.324(4) 1 calc PR . 2
H17E H -0.5129 0.8096 0.2180 0.111 Uiso 0.324(4) 1 calc PR . 2
H17F H -0.5737 0.9913 0.1787 0.111 Uiso 0.324(4) 1 calc PR . 2
C18' C -0.322(2) 0.9980(19) 0.1117(15) 0.078(6) Uani 0.324(4) 1 d P . 2
H18D H -0.3659 1.1078 0.1145 0.093 Uiso 0.324(4) 1 calc PR . 2
H18E H -0.3704 0.9829 0.0496 0.093 Uiso 0.324(4) 1 calc PR . 2

loop_
_atom_site_aniso_label
_atom_site_aniso_U_11
_atom_site_aniso_U_22
_atom_site_aniso_U_33
_atom_site_aniso_U_23
_atom_site_aniso_U_13
_atom_site_aniso_U_12
C1 0.030(2) 0.027(2) 0.031(2) -0.0048(15) -0.0030(16) -0.013(2)
C2 0.027(2) 0.031(3) 0.034(2) -0.0052(17) -0.0075(17) -0.010(2)
C3 0.037(3) 0.023(2) 0.045(2) -0.0037(17) -0.0098(19) -0.009(2)
C4 0.053(3) 0.034(3) 0.032(2) -0.0035(17) -0.0093(19) -0.025(3)
C5 0.041(3) 0.043(3) 0.029(2) -0.0083(18) 0.0053(17) -0.025(3)
C6 0.032(3) 0.029(2) 0.031(2) -0.0083(16) -0.0021(17) -0.014(2)
C7 0.031(3) 0.032(3) 0.046(3) -0.0096(19) 0.001(2) -0.010(2)
C11 0.074(4) 0.036(3) 0.038(2) -0.0003(19) -0.005(2) -0.031(3)
C12 0.258(10) 0.088(5) 0.038(3) -0.003(3) 0.018(4) -0.113(6)
C13 0.161(7) 0.095(5) 0.063(3) 0.009(3) -0.021(4) -0.105(5)
C14 0.115(7) 0.079(5) 0.153(6) 0.073(4) -0.021(5) -0.038(6)
C15 0.028(3) 0.040(3) 0.043(2) -0.012(2) 0.0039(19) -0.011(3)
P1 0.0281(13) 0.0355(14) 0.0362(12) -0.0016(8) -0.0088(10) -0.0137(12)
Si1 0.0358(15) 0.0332(13) 0.0390(10) -0.0015(8) -0.0018(9) -0.0166(12)
C8 0.030(4) 0.045(4) 0.021(3) -0.008(2) -0.005(2) -0.023(3)
C9 0.033(4) 0.028(4) 0.038(4) -0.008(3) -0.002(3) -0.008(4)
C10 0.040(5) 0.035(4) 0.060(6) -0.022(3) 0.004(4) -0.007(4)
C16 0.065(6) 0.062(5) 0.057(5) -0.012(4) 0.037(4) -0.005(5)
C17 0.030(5) 0.040(5) 0.073(5) -0.003(3) -0.012(4) -0.007(4)
C18 0.049(5) 0.021(4) 0.071(5) -0.005(3) -0.028(4) -0.005(4)
P1' 0.107(6) 0.073(5) 0.046(3) -0.004(3) -0.015(3) -0.065(5)
Si1' 0.019(2) 0.019(2) 0.053(2) -0.0049(16) 0.0158(18) 0.0001(19)
C8' 0.12(2) 0.100(18) 0.21(3) -0.103(18) 0.13(2) -0.070(18)
C9' 0.055(17) 0.18(3) 0.15(2) 0.02(2) 0.000(15) 0.072(19)
C10' 0.16(4) 0.51(8) 0.13(3) -0.21(4) 0.12(2) -0.26(5)
C16' 0.065(14) 0.059(13) 0.083(13) -0.017(10) -0.009(10) 0.002(11)
C17' 0.035(11) 0.058(13) 0.115(16) 0.002(10) -0.020(10) -0.010(11)
C18' 0.054(13) 0.045(11) 0.094(13) 0.017(9) -0.023(9) 0.008(10)

loop_
_geom_bond_atom_site_label_1
_geom_bond_atom_site_label_2
_geom_bond_distance
_geom_bond_site_symmetry_2
_geom_bond_publ_flag
C1 C2 1.413(5) . ?
C1 C6 1.427(5) . ?
C1 Si1 1.891(3) . ?
C1 Si1' 1.904(5) . ?
C2 C3 1.397(4) . ?
C2 C7 1.541(5) . ?
C3 C4 1.385(5) . ?
C4 C5 1.379(6) . ?
C4 C11 1.536(5) . ?
C5 C6 1.399(5) . ?
C6 C15 1.526(6) . ?
C7 C10' 1.26(2) . ?
C7 C9 1.476(7) . ?
C7 C8' 1.547(18) . ?
C7 C10 1.559(10) . ?
C7 C8 1.608(6) . ?
C7 C9' 1.66(2) . ?
C11 C12 1.483(6) . ?
C11 C13 1.498(6) . ?
C11 C14 1.549(8) . ?
C15 C16' 1.474(16) . ?
C15 C17 1.486(8) . ?
C15 C18 1.510(6) . ?
C15 C16 1.569(7) . ?
C15 C17' 1.583(15) . ?
C15 C18' 1.664(14) . ?
P1 Si1 2.287(3) 2_575 ?
P1 Si1 2.289(3) . ?
Si1 C8 1.929(7) . ?
Si1 P1 2.287(3) 2_575 ?
P1' Si1' 2.196(7) . ?
P1' Si1' 2.375(7) 2_575 ?
Si1' C18' 1.948(18) . ?
Si1' P1' 2.375(7) 2_575 ?
